data_4332776
loop_
_publ_author_name
'Longato, Bruno'
'Montagner, Diego'
'Zangrando, Ennio'

_publ_section_title
;
 Mono- and Polynuclear Complexes of the Model Nucleobase 1-Methylcytosine.
 Synthesis and Characterization
 ofcis-[(PMe2Ph)2Pt{(1-MeCy(&#x2212;H)}]3(NO3)3andcis-[(PPh3)2Pt{1-MeCy(&#x2212;H)}(1-MeCy)]NO3
;
_journal_issue 20
_journal_name_full 'Inorganic Chemistry'
_journal_page_first 8179
_journal_page_last 8187
_journal_paper_doi 10.1021/ic060831r
_journal_volume 45
_journal_year 2006
_chemical_formula_moiety '(C63 H84 N9 O3 P6 Pt3 3+), 3(N O3 1-), (H2 O), (C2 H3 N)'
_chemical_formula_sum 'C65 H89 N13 O13 P6 Pt3'
_chemical_formula_weight 2031.58
_chemical_name_systematic
;
 exa(dimethylphenylphosphine)-tris(cytosinato,N3,N4)-triplatinum(II) trinitrate
 water acetonitrile solvated
;
_space_group_IT_number 2
_symmetry_cell_setting triclinic
_symmetry_space_group_name_Hall '-P 1'
_symmetry_space_group_name_H-M 'P -1'
_atom_sites_solution_hydrogens geom
_atom_sites_solution_primary direct
_atom_sites_solution_secondary difmap
_audit_creation_method SHELXL-97
_cell_angle_alpha 74.31(3)
_cell_angle_beta 74.71(2)
_cell_angle_gamma 62.19(2)
_cell_formula_units_Z 2
_cell_length_a 14.969(4)
_cell_length_b 15.766(4)
_cell_length_c 21.517(5)
_cell_measurement_temperature 293(2)
_cell_volume 4267(2)
_computing_cell_refinement 'Denzo (Otwinowski & Minor 1997)'
_computing_data_collection 'Nonius Xpress'
_computing_data_reduction 'Denzo and Scalepack (Otwinowski & Minor 1997)'
_computing_molecular_graphics 'Ortep3/windows (Farrugia,1997)'
_computing_publication_material 'Wingx 1.70.00 (Farrugia, 1999)'
_computing_structure_refinement 'SHELX97 (Sheldrick, 1998)'
_computing_structure_solution 'SHELX97 (Sheldrick, 1998)'
_diffrn_ambient_temperature 293(2)
_diffrn_measured_fraction_theta_full 0.838
_diffrn_measured_fraction_theta_max 0.838
_diffrn_measurement_device_type 'image plate dip1030'
_diffrn_measurement_method 'laser scanner'
_diffrn_radiation_monochromator graphite
_diffrn_radiation_source 'fine-focus sealed tube'
_diffrn_radiation_type Mok\a
_diffrn_radiation_wavelength 0.71073
_diffrn_reflns_av_R_equivalents 0.0589
_diffrn_reflns_av_sigmaI/netI 0.1235
_diffrn_reflns_limit_h_max 20
_diffrn_reflns_limit_h_min -17
_diffrn_reflns_limit_k_max 19
_diffrn_reflns_limit_k_min -21
_diffrn_reflns_limit_l_max 28
_diffrn_reflns_limit_l_min -28
_diffrn_reflns_number 26464
_diffrn_reflns_theta_full 28.41
_diffrn_reflns_theta_max 28.41
_diffrn_reflns_theta_min 1.63
_exptl_absorpt_coefficient_mu 5.078
_exptl_absorpt_correction_T_max 0.3011
_exptl_absorpt_correction_T_min 0.2100
_exptl_absorpt_correction_type refdelf
_exptl_absorpt_process_details
;
Parkin S,Moezzi B & Hope H, (1995) J. Appl. Cryst. 28, 53-56
Cubic fit to sin(theta)/lambda - 24 parameters
;
_exptl_crystal_colour colorless
_exptl_crystal_density_diffrn 1.581
_exptl_crystal_density_method 'not measured'
_exptl_crystal_description block
_exptl_crystal_F_000 1996
_exptl_crystal_size_max 0.35
_exptl_crystal_size_mid 0.30
_exptl_crystal_size_min 0.25
_refine_diff_density_max 1.666
_refine_diff_density_min -2.387
_refine_diff_density_rms 0.154
_refine_ls_extinction_coef 0.00144(10)
_refine_ls_extinction_expression Fc^*^=kFc[1+0.001xFc^2^\l^3^/sin(2\q)]^-1/4^
_refine_ls_extinction_method SHELXL
_refine_ls_goodness_of_fit_ref 0.870
_refine_ls_hydrogen_treatment riding
_refine_ls_matrix_type full
_refine_ls_number_parameters 887
_refine_ls_number_reflns 17974
_refine_ls_number_restraints 19
_refine_ls_restrained_S_all 0.872
_refine_ls_R_factor_all 0.1048
_refine_ls_R_factor_gt 0.0566
_refine_ls_shift/su_max 0.004
_refine_ls_shift/su_mean 0.000
_refine_ls_structure_factor_coef Fsqd
_refine_ls_weighting_details 'calc w=1/[\s^2^(Fo^2^)+(0.0603P)^2^] where P=(Fo^2^+2Fc^2^)/3'
_refine_ls_weighting_scheme calc
_refine_ls_wR_factor_gt 0.1256
_refine_ls_wR_factor_ref 0.1392
_reflns_number_gt 9314
_reflns_number_total 17974
_reflns_threshold_expression >2sigma(I)
_cod_data_source_file ic060831rsup1.cif
_cod_data_source_block 1
_cod_original_cell_volume 4267.4(19)
_cod_database_code 4332776

loop_
_symmetry_equiv_pos_as_xyz
'x, y, z'
'-x, -y, -z'

loop_
_atom_site_label
_atom_site_type_symbol
_atom_site_fract_x
_atom_site_fract_y
_atom_site_fract_z
_atom_site_U_iso_or_equiv
_atom_site_adp_type
_atom_site_occupancy
_atom_site_symmetry_multiplicity
_atom_site_calc_flag
_atom_site_refinement_flags
Pt1 Pt 0.06195(3) 0.60306(3) 0.250537(17) 0.05424(12) Uani 1 1 d .
Pt2 Pt -0.22509(3) 0.93001(3) 0.165314(16) 0.04992(11) Uani 1 1 d .
Pt3 Pt 0.00563(3) 0.92920(3) 0.314151(16) 0.04890(11) Uani 1 1 d .
O2A O -0.0534(6) 0.5086(6) 0.3653(3) 0.074(2) Uani 1 1 d .
N1A N -0.2207(7) 0.6147(7) 0.3695(4) 0.067(2) Uani 1 1 d .
N3A N -0.0940(6) 0.6478(6) 0.2883(3) 0.0536(19) Uani 1 1 d .
N4A N -0.1410(6) 0.7901(6) 0.2110(3) 0.0516(19) Uani 1 1 d .
H4A H -0.0779 0.7646 0.1930 0.062 Uiso 1 1 calc R
C1A C -0.2501(11) 0.5530(9) 0.4273(5) 0.098(5) Uani 1 1 d .
H11A H -0.1901 0.4963 0.4394 0.147 Uiso 1 1 calc R
H11B H -0.2961 0.5335 0.4175 0.147 Uiso 1 1 calc R
H11C H -0.2835 0.5888 0.4628 0.147 Uiso 1 1 calc R
C2A C -0.1203(9) 0.5853(8) 0.3435(4) 0.058(3) Uani 1 1 d .
C4A C -0.1660(7) 0.7336(7) 0.2620(4) 0.049(2) Uani 1 1 d .
C5A C -0.2747(8) 0.7606(8) 0.2911(5) 0.059(3) Uani 1 1 d .
H5A H -0.3269 0.8172 0.2740 0.071 Uiso 1 1 calc R
C6A C -0.2941(9) 0.6983(9) 0.3438(5) 0.067(3) Uani 1 1 d .
H6A H -0.3618 0.7138 0.3634 0.081 Uiso 1 1 calc R
O2B O -0.4342(5) 0.9992(6) 0.2505(3) 0.067(2) Uani 1 1 d .
N1B N -0.4123(7) 1.0179(7) 0.3459(4) 0.067(2) Uani 1 1 d .
N3B N -0.2709(6) 0.9692(5) 0.2588(3) 0.0460(17) Uani 1 1 d .
N4B N -0.1120(6) 0.9395(6) 0.2725(3) 0.053(2) Uani 1 1 d .
H4B H -0.0941 0.9256 0.2339 0.063 Uiso 1 1 calc R
C1B C -0.5219(9) 1.0497(12) 0.3699(6) 0.113(6) Uani 1 1 d .
H11D H -0.5550 1.0514 0.3367 0.170 Uiso 1 1 calc R
H11E H -0.5503 1.1136 0.3806 0.170 Uiso 1 1 calc R
H11F H -0.5323 1.0051 0.4083 0.170 Uiso 1 1 calc R
C2B C -0.3770(8) 0.9971(8) 0.2829(5) 0.059(3) Uani 1 1 d .
C4B C -0.2070(7) 0.9638(7) 0.2970(4) 0.049(2) Uani 1 1 d .
C5B C -0.2469(8) 0.9802(8) 0.3619(4) 0.063(3) Uani 1 1 d .
H5B H -0.2032 0.9704 0.3894 0.075 Uiso 1 1 calc R
C6B C -0.3460(10) 1.0093(10) 0.3839(5) 0.075(3) Uani 1 1 d .
H6B H -0.3717 1.0244 0.4258 0.090 Uiso 1 1 calc R
O2C O -0.0472(6) 0.8856(5) 0.4596(3) 0.0640(19) Uani 1 1 d .
N1C N -0.0100(7) 0.7254(7) 0.4871(4) 0.066(2) Uani 1 1 d .
N3C N 0.0065(6) 0.7980(5) 0.3768(3) 0.052(2) Uani 1 1 d .
N4C N 0.0548(6) 0.7094(6) 0.2944(3) 0.056(2) Uani 1 1 d .
H4C H 0.0680 0.7555 0.2681 0.067 Uiso 1 1 calc R
C1C C -0.0285(10) 0.7299(10) 0.5573(5) 0.087(4) Uani 1 1 d .
H11G H -0.0186 0.6668 0.5827 0.130 Uiso 1 1 calc R
H11H H -0.0974 0.7761 0.5694 0.130 Uiso 1 1 calc R
H11I H 0.0185 0.7496 0.5654 0.130 Uiso 1 1 calc R
C2C C -0.0197(9) 0.8064(8) 0.4409(4) 0.059(3) Uani 1 1 d .
C4C C 0.0332(8) 0.7151(7) 0.3556(4) 0.053(2) Uani 1 1 d .
C5C C 0.0364(9) 0.6320(7) 0.4054(5) 0.062(3) Uani 1 1 d .
H5C H 0.0518 0.5734 0.3937 0.075 Uiso 1 1 calc R
C6C C 0.0171(9) 0.6394(8) 0.4685(5) 0.069(3) Uani 1 1 d .
H6C H 0.0222 0.5848 0.5004 0.083 Uiso 1 1 calc R
P1 P 0.2316(2) 0.5591(2) 0.22083(14) 0.0683(8) Uani 1 1 d .
P2 P 0.0555(2) 0.4983(2) 0.19838(13) 0.0605(7) Uani 1 1 d .
P3 P -0.1720(2) 0.8680(2) 0.07172(11) 0.0555(7) Uani 1 1 d .
P4 P -0.3013(2) 1.0864(2) 0.11612(12) 0.0588(7) Uani 1 1 d .
P5 P -0.0212(2) 1.0822(2) 0.26106(12) 0.0579(7) Uani 1 1 d .
P6 P 0.1461(2) 0.9044(2) 0.35075(12) 0.0553(7) Uani 1 1 d .
C1 C 0.2726(10) 0.6515(9) 0.2179(6) 0.087(4) Uani 1 1 d .
H1A H 0.2436 0.6776 0.2578 0.131 Uiso 1 1 calc R
H1B H 0.2501 0.7028 0.1816 0.131 Uiso 1 1 calc R
H1C H 0.3459 0.6233 0.2129 0.131 Uiso 1 1 calc R
C2 C 0.3050(11) 0.4593(10) 0.2804(6) 0.098(4) Uani 1 1 d .
H2A H 0.2765 0.4750 0.3235 0.147 Uiso 1 1 calc R
H2B H 0.3750 0.4501 0.2701 0.147 Uiso 1 1 calc R
H2C H 0.3019 0.4005 0.2787 0.147 Uiso 1 1 calc R
C3 C 0.2910(10) 0.5224(11) 0.1423(7) 0.084(4) Uani 1 1 d .
C4 C 0.3548(12) 0.4254(11) 0.1375(8) 0.107(5) Uani 1 1 d .
H4 H 0.3665 0.3785 0.1752 0.129 Uiso 1 1 calc R
C5 C 0.4003(16) 0.3987(18) 0.0776(12) 0.155(8) Uani 1 1 d .
H5 H 0.4442 0.3341 0.0743 0.187 Uiso 1 1 calc R
C6 C 0.3799(18) 0.4706(19) 0.0207(10) 0.145(9) Uani 1 1 d .
H6 H 0.4100 0.4521 -0.0200 0.174 Uiso 1 1 calc R
C7 C 0.3153(16) 0.5694(16) 0.0240(8) 0.144(8) Uani 1 1 d .
H7 H 0.3020 0.6163 -0.0137 0.172 Uiso 1 1 calc R
C8 C 0.2720(12) 0.5940(12) 0.0863(7) 0.105(5) Uani 1 1 d .
H8 H 0.2302 0.6587 0.0905 0.126 Uiso 1 1 calc R
C9 C -0.0658(10) 0.4933(10) 0.2169(6) 0.095(4) Uani 1 1 d .
H9A H -0.1187 0.5578 0.2078 0.142 Uiso 1 1 calc R
H9B H -0.0783 0.4667 0.2623 0.142 Uiso 1 1 calc R
H9C H -0.0656 0.4529 0.1906 0.142 Uiso 1 1 calc R
C10 C 0.0713(10) 0.5310(9) 0.1106(5) 0.083(4) Uani 1 1 d .
H10A H 0.0247 0.5976 0.0985 0.124 Uiso 1 1 calc R
H10B H 0.0573 0.4896 0.0928 0.124 Uiso 1 1 calc R
H10C H 0.1403 0.5233 0.0937 0.124 Uiso 1 1 calc R
C11 C 0.1424(9) 0.3753(8) 0.2174(5) 0.064(3) Uani 1 1 d .
C12 C 0.1631(10) 0.3330(9) 0.2820(5) 0.077(3) Uani 1 1 d .
H12 H 0.1294 0.3696 0.3154 0.092 Uiso 1 1 calc R
C13 C 0.2328(11) 0.2380(10) 0.2953(7) 0.092(4) Uani 1 1 d .
H13 H 0.2455 0.2112 0.3380 0.111 Uiso 1 1 calc R
C14 C 0.2831(13) 0.1828(10) 0.2485(8) 0.101(5) Uani 1 1 d .
H14 H 0.3317 0.1192 0.2585 0.121 Uiso 1 1 calc R
C15 C 0.2632(15) 0.2193(12) 0.1877(8) 0.115(5) Uani 1 1 d .
H15 H 0.2992 0.1806 0.1556 0.138 Uiso 1 1 calc R
C16 C 0.1907(12) 0.3132(10) 0.1707(6) 0.091(4) Uani 1 1 d .
H16 H 0.1740 0.3350 0.1288 0.109 Uiso 1 1 calc R
C17 C -0.0321(9) 0.8177(9) 0.0504(5) 0.079(4) Uani 1 1 d .
H17A H -0.0020 0.7788 0.0886 0.119 Uiso 1 1 calc R
H17B H -0.0115 0.8700 0.0338 0.119 Uiso 1 1 calc R
H17C H -0.0097 0.7780 0.0176 0.119 Uiso 1 1 calc R
C18 C -0.2161(10) 0.9394(8) -0.0050(4) 0.074(3) Uani 1 1 d .
H18A H -0.2009 0.9951 -0.0168 0.111 Uiso 1 1 calc R
H18B H -0.2886 0.9607 0.0000 0.111 Uiso 1 1 calc R
H18C H -0.1820 0.9002 -0.0387 0.111 Uiso 1 1 calc R
C19 C -0.2080(8) 0.7685(8) 0.0836(4) 0.060(3) Uani 1 1 d .
C20 C -0.1577(10) 0.6994(8) 0.0421(5) 0.073(3) Uani 1 1 d .
H20 H -0.1056 0.7039 0.0084 0.088 Uiso 1 1 calc R
C21 C -0.1854(12) 0.6264(10) 0.0513(7) 0.091(4) Uani 1 1 d .
H21 H -0.1509 0.5806 0.0236 0.109 Uiso 1 1 calc R
C22 C -0.2601(14) 0.6173(9) 0.0984(7) 0.102(5) Uani 1 1 d .
H22 H -0.2760 0.5650 0.1038 0.122 Uiso 1 1 calc R
C23 C -0.3142(11) 0.6857(10) 0.1396(6) 0.090(4) Uani 1 1 d .
H23 H -0.3677 0.6807 0.1719 0.108 Uiso 1 1 calc R
C24 C -0.2871(9) 0.7621(8) 0.1317(5) 0.065(3) Uani 1 1 d .
H24 H -0.3225 0.8085 0.1589 0.078 Uiso 1 1 calc R
C25 C -0.2085(9) 1.1261(8) 0.0636(5) 0.073(3) Uani 1 1 d .
H25A H -0.1568 1.1135 0.0877 0.110 Uiso 1 1 calc R
H25B H -0.2414 1.1947 0.0475 0.110 Uiso 1 1 calc R
H25C H -0.1776 1.0914 0.0275 0.110 Uiso 1 1 calc R
C26 C -0.3745(9) 1.1759(8) 0.1699(5) 0.078(3) Uani 1 1 d .
H26A H -0.3316 1.1708 0.1983 0.117 Uiso 1 1 calc R
H26B H -0.4318 1.1641 0.1957 0.117 Uiso 1 1 calc R
H26C H -0.3986 1.2400 0.1442 0.117 Uiso 1 1 calc R
C27 C -0.3959(8) 1.1116(7) 0.0688(4) 0.059(3) Uani 1 1 d .
C28 C -0.4630(9) 1.0670(9) 0.0922(5) 0.074(3) Uani 1 1 d .
H28 H -0.4560 1.0234 0.1316 0.089 Uiso 1 1 calc R
C29 C -0.5390(9) 1.0854(10) 0.0590(5) 0.078(3) Uani 1 1 d .
H29 H -0.5799 1.0519 0.0746 0.094 Uiso 1 1 calc R
C30 C -0.5542(10) 1.1546(10) 0.0019(5) 0.084(4) Uani 1 1 d .
H30 H -0.6067 1.1692 -0.0202 0.101 Uiso 1 1 calc R
C31 C -0.4902(9) 1.2013(9) -0.0215(5) 0.076(3) Uani 1 1 d .
H31 H -0.4996 1.2474 -0.0596 0.092 Uiso 1 1 calc R
C32 C -0.4131(9) 1.1797(8) 0.0112(5) 0.065(3) Uani 1 1 d .
H32 H -0.3707 1.2116 -0.0055 0.078 Uiso 1 1 calc R
C33 C 0.0821(11) 1.1143(10) 0.2186(6) 0.101(5) Uani 1 1 d .
H33A H 0.1305 1.0938 0.2473 0.151 Uiso 1 1 calc R
H33B H 0.0558 1.1836 0.2047 0.151 Uiso 1 1 calc R
H33C H 0.1153 1.0827 0.1811 0.151 Uiso 1 1 calc R
C34 C -0.0995(11) 1.1271(9) 0.1989(5) 0.088(4) Uani 1 1 d .
H34A H -0.0669 1.0862 0.1661 0.132 Uiso 1 1 calc R
H34B H -0.1086 1.1924 0.1792 0.132 Uiso 1 1 calc R
H34C H -0.1650 1.1268 0.2180 0.132 Uiso 1 1 calc R
C35 C -0.0948(9) 1.1664(8) 0.3187(5) 0.067(3) Uani 1 1 d .
C36 C -0.1213(13) 1.2658(10) 0.2983(7) 0.105(5) Uani 1 1 d .
H36 H -0.0944 1.2887 0.2567 0.126 Uiso 1 1 calc R
C37 C -0.1899(16) 1.3321(12) 0.3416(8) 0.139(7) Uani 1 1 d .
H37 H -0.2121 1.3989 0.3278 0.167 Uiso 1 1 calc R
C38 C -0.2227(13) 1.2943(12) 0.4052(7) 0.110(5) Uani 1 1 d .
H38 H -0.2630 1.3360 0.4351 0.132 Uiso 1 1 calc R
C39 C -0.1963(11) 1.1962(10) 0.4240(6) 0.091(5) Uani 1 1 d .
H39 H -0.2223 1.1726 0.4657 0.109 Uiso 1 1 calc R
C40 C -0.1331(9) 1.1336(8) 0.3827(5) 0.064(3) Uani 1 1 d .
H40 H -0.1145 1.0673 0.3970 0.077 Uiso 1 1 calc R
C41 C 0.1284(10) 0.9915(9) 0.3988(5) 0.080(4) Uani 1 1 d .
H41A H 0.0990 1.0563 0.3747 0.120 Uiso 1 1 calc R
H41B H 0.1934 0.9785 0.4080 0.120 Uiso 1 1 calc R
H41C H 0.0835 0.9856 0.4392 0.120 Uiso 1 1 calc R
C42 C 0.2027(9) 0.7864(9) 0.4033(5) 0.079(3) Uani 1 1 d .
H42A H 0.2136 0.7354 0.3820 0.118 Uiso 1 1 calc R
H42B H 0.1572 0.7849 0.4441 0.118 Uiso 1 1 calc R
H42C H 0.2669 0.7772 0.4115 0.118 Uiso 1 1 calc R
C43 C 0.2513(8) 0.9002(8) 0.2835(4) 0.060(3) Uani 1 1 d .
C44 C 0.3358(9) 0.9079(9) 0.2915(5) 0.071(3) Uani 1 1 d .
H44 H 0.3389 0.9183 0.3313 0.085 Uiso 1 1 calc R
C45 C 0.4168(9) 0.8999(10) 0.2390(6) 0.089(4) Uani 1 1 d .
H45 H 0.4734 0.9058 0.2439 0.107 Uiso 1 1 calc R
C46 C 0.4129(10) 0.8836(9) 0.1817(6) 0.078(4) Uani 1 1 d .
H46 H 0.4661 0.8797 0.1468 0.094 Uiso 1 1 calc R
C47 C 0.3314(10) 0.8731(8) 0.1749(5) 0.075(3) Uani 1 1 d .
H47 H 0.3302 0.8595 0.1358 0.090 Uiso 1 1 calc R
C48 C 0.2504(8) 0.8822(8) 0.2252(5) 0.064(3) Uani 1 1 d .
H48 H 0.1945 0.8760 0.2193 0.076 Uiso 1 1 calc R
N1 N 0.0900(8) 0.8882(8) 0.1194(4) 0.069(3) Uani 1 1 d D
O1 O 0.0474(7) 0.8454(8) 0.1665(4) 0.104(3) Uani 1 1 d D
O2 O 0.1788(7) 0.8481(7) 0.0958(4) 0.095(3) Uani 1 1 d D
O3 O 0.0416(9) 0.9702(8) 0.0942(5) 0.127(4) Uani 1 1 d D
N2 N 0.9151(14) 0.3521(9) 0.0980(6) 0.110(5) Uani 1 1 d D
O4 O 0.8462(11) 0.3737(9) 0.1452(6) 0.162(6) Uani 1 1 d D
O5 O 0.9980(14) 0.3331(19) 0.1017(10) 0.279(14) Uani 1 1 d D
O6 O 0.8941(14) 0.3568(14) 0.0486(7) 0.239(9) Uani 1 1 d D
N3 N 0.4496(16) 0.8231(15) 0.4616(11) 0.162(8) Uani 1 1 d D
O7 O 0.4882(18) 0.8576(17) 0.4890(11) 0.285(11) Uani 1 1 d D
O8 O 0.3615(14) 0.8771(15) 0.4564(8) 0.223(8) Uani 1 1 d D
O9 O 0.4863(15) 0.7451(15) 0.4497(10) 0.249(11) Uani 1 1 d D
O1W O 0.2632(10) 0.0579(11) 0.4671(5) 0.160(5) Uani 1 1 d .
N4 N 0.2092(16) 0.3709(16) 0.4398(10) 0.199(8) Uiso 1 1 d D
C50 C 0.2492(19) 0.2959(18) 0.4721(11) 0.177(9) Uiso 1 1 d D
C51 C 0.2808(19) 0.2151(18) 0.5187(10) 0.172(8) Uiso 1 1 d .

loop_
_atom_site_aniso_label
_atom_site_aniso_U_11
_atom_site_aniso_U_22
_atom_site_aniso_U_33
_atom_site_aniso_U_23
_atom_site_aniso_U_13
_atom_site_aniso_U_12
Pt1 0.0517(3) 0.0490(2) 0.0566(2) -0.00715(16) -0.01503(17) -0.0149(2)
Pt2 0.0471(3) 0.0525(2) 0.04670(19) -0.00148(15) -0.01418(15) -0.0188(2)
Pt3 0.0477(2) 0.0523(2) 0.04660(19) -0.00417(15) -0.01194(15) -0.0213(2)
O2A 0.073(6) 0.055(5) 0.071(5) 0.013(4) -0.025(4) -0.015(5)
N1A 0.051(6) 0.058(6) 0.073(6) 0.003(4) -0.007(5) -0.016(6)
N3A 0.043(5) 0.048(5) 0.054(4) -0.002(4) -0.014(4) -0.007(5)
N4A 0.038(5) 0.052(5) 0.054(4) -0.011(4) -0.012(3) -0.007(4)
C1A 0.120(13) 0.082(9) 0.076(7) 0.014(7) 0.011(8) -0.057(10)
C2A 0.062(8) 0.059(7) 0.053(5) -0.005(5) -0.008(5) -0.031(7)
C4A 0.040(6) 0.054(6) 0.049(5) -0.004(4) -0.014(4) -0.018(6)
C5A 0.053(7) 0.049(6) 0.074(6) -0.007(5) -0.018(5) -0.019(6)
C6A 0.053(8) 0.062(8) 0.075(7) -0.006(6) -0.001(6) -0.023(7)
O2B 0.049(5) 0.084(6) 0.073(4) -0.011(4) -0.023(3) -0.027(5)
N1B 0.040(6) 0.096(8) 0.058(5) -0.019(5) 0.000(4) -0.025(6)
N3B 0.038(5) 0.029(4) 0.060(4) 0.008(3) -0.020(3) -0.008(4)
N4B 0.044(5) 0.067(6) 0.042(4) -0.011(4) -0.014(3) -0.015(5)
C1B 0.033(7) 0.214(19) 0.078(8) -0.046(10) 0.007(6) -0.037(10)
C2B 0.044(7) 0.062(7) 0.054(5) -0.011(5) -0.006(5) -0.010(6)
C4B 0.039(6) 0.059(6) 0.052(5) -0.006(4) -0.013(4) -0.023(6)
C5B 0.049(7) 0.078(8) 0.050(5) -0.009(5) -0.014(5) -0.015(7)
C6B 0.067(9) 0.103(10) 0.055(6) -0.017(6) -0.009(6) -0.035(8)
O2C 0.067(5) 0.055(5) 0.055(4) -0.009(3) -0.011(3) -0.014(4)
N1C 0.074(7) 0.066(6) 0.048(4) -0.002(4) -0.009(4) -0.028(6)
N3C 0.061(6) 0.033(4) 0.044(4) -0.001(3) -0.004(4) -0.010(5)
N4C 0.057(6) 0.050(5) 0.053(4) -0.008(4) -0.015(4) -0.014(5)
C1C 0.094(11) 0.102(11) 0.055(6) 0.001(6) -0.018(6) -0.039(9)
C2C 0.065(8) 0.053(7) 0.054(5) 0.003(5) -0.013(5) -0.027(7)
C4C 0.047(6) 0.045(6) 0.054(5) -0.002(4) -0.015(4) -0.008(6)
C5C 0.072(8) 0.035(6) 0.078(7) -0.003(5) -0.024(6) -0.018(6)
C6C 0.084(9) 0.054(7) 0.057(6) 0.006(5) -0.011(6) -0.027(7)
P1 0.051(2) 0.068(2) 0.0822(19) -0.0146(15) -0.0150(15) -0.0204(19)
P2 0.0580(19) 0.0522(17) 0.0674(16) -0.0139(12) -0.0156(13) -0.0156(17)
P3 0.0528(18) 0.0603(18) 0.0508(13) -0.0068(11) -0.0123(11) -0.0214(16)
P4 0.062(2) 0.0563(17) 0.0546(14) 0.0006(12) -0.0220(12) -0.0211(17)
P5 0.064(2) 0.0525(17) 0.0544(14) -0.0010(11) -0.0138(12) -0.0253(17)
P6 0.0503(17) 0.0637(18) 0.0575(14) -0.0083(12) -0.0181(12) -0.0251(17)
C1 0.087(10) 0.075(9) 0.110(9) -0.034(7) -0.005(8) -0.039(9)
C2 0.080(11) 0.080(10) 0.122(10) 0.013(8) -0.047(8) -0.024(9)
C3 0.062(9) 0.084(10) 0.104(10) -0.038(8) 0.005(8) -0.028(9)
C4 0.093(12) 0.082(11) 0.143(13) -0.051(10) -0.016(10) -0.017(10)
C5 0.117(17) 0.16(2) 0.18(2) -0.106(19) -0.002(17) -0.019(16)
C6 0.15(2) 0.18(2) 0.114(14) -0.080(16) 0.030(14) -0.08(2)
C7 0.18(2) 0.145(19) 0.104(12) -0.041(12) 0.018(13) -0.077(18)
C8 0.115(14) 0.101(12) 0.097(10) -0.039(9) 0.014(10) -0.048(12)
C9 0.096(11) 0.101(11) 0.103(9) -0.041(8) -0.015(8) -0.042(10)
C10 0.093(10) 0.065(8) 0.074(7) -0.012(6) -0.034(7) -0.011(8)
C11 0.060(8) 0.056(7) 0.082(7) -0.021(6) -0.011(6) -0.024(7)
C12 0.074(10) 0.063(9) 0.070(7) -0.009(6) -0.003(6) -0.016(8)
C13 0.090(11) 0.065(10) 0.104(10) 0.003(8) -0.028(8) -0.022(9)
C14 0.102(13) 0.038(8) 0.134(13) -0.017(8) -0.036(10) 0.003(9)
C15 0.135(16) 0.071(12) 0.116(12) -0.035(9) -0.031(11) -0.011(12)
C16 0.117(13) 0.070(10) 0.091(9) -0.019(7) -0.022(8) -0.038(10)
C17 0.067(8) 0.109(11) 0.069(7) -0.036(7) -0.001(6) -0.037(8)
C18 0.088(9) 0.066(8) 0.043(5) -0.008(5) -0.005(5) -0.017(7)
C19 0.056(7) 0.066(7) 0.054(5) 0.002(5) -0.021(5) -0.024(7)
C20 0.081(9) 0.065(8) 0.081(7) -0.015(6) -0.020(6) -0.032(8)
C21 0.091(11) 0.061(9) 0.124(11) -0.026(8) -0.040(9) -0.018(9)
C22 0.149(16) 0.056(8) 0.123(11) 0.007(8) -0.068(11) -0.050(11)
C23 0.101(11) 0.112(11) 0.096(8) 0.006(8) -0.032(7) -0.082(11)
C24 0.068(8) 0.060(7) 0.068(6) -0.005(5) -0.019(5) -0.027(7)
C25 0.089(9) 0.070(8) 0.066(6) 0.003(5) -0.027(6) -0.039(8)
C26 0.080(9) 0.061(8) 0.073(7) -0.005(5) -0.036(6) -0.006(7)
C27 0.052(7) 0.049(6) 0.049(5) -0.002(4) -0.012(4) -0.002(6)
C28 0.059(8) 0.093(10) 0.056(6) -0.009(6) -0.022(5) -0.017(8)
C29 0.066(9) 0.097(10) 0.072(7) 0.005(6) -0.026(6) -0.038(9)
C30 0.061(9) 0.095(11) 0.079(8) -0.015(7) -0.035(6) -0.008(8)
C31 0.066(9) 0.075(9) 0.065(7) -0.007(6) -0.032(6) -0.003(8)
C32 0.054(8) 0.057(7) 0.065(6) -0.001(5) -0.022(5) -0.008(7)
C33 0.106(12) 0.102(11) 0.102(9) 0.021(8) -0.010(8) -0.074(11)
C34 0.118(12) 0.067(8) 0.088(8) 0.006(6) -0.060(8) -0.034(9)
C35 0.067(8) 0.058(7) 0.078(7) -0.001(5) -0.026(6) -0.028(7)
C36 0.134(14) 0.073(10) 0.096(9) -0.012(8) 0.004(9) -0.049(11)
C37 0.23(2) 0.073(11) 0.099(11) -0.021(9) -0.023(13) -0.045(14)
C38 0.128(14) 0.114(14) 0.104(11) -0.053(10) -0.007(10) -0.052(13)
C39 0.124(12) 0.091(10) 0.086(8) -0.028(7) 0.005(8) -0.074(11)
C40 0.070(8) 0.054(7) 0.068(6) -0.004(5) -0.013(5) -0.029(7)
C41 0.083(9) 0.094(10) 0.080(7) -0.027(7) -0.018(6) -0.041(9)
C42 0.061(8) 0.093(10) 0.076(7) 0.003(6) -0.029(6) -0.029(8)
C43 0.059(7) 0.063(7) 0.056(5) -0.012(5) -0.014(5) -0.022(7)
C44 0.054(8) 0.087(9) 0.081(7) -0.017(6) -0.029(6) -0.027(7)
C45 0.051(9) 0.095(11) 0.114(10) -0.012(8) -0.005(7) -0.034(9)
C46 0.082(10) 0.078(9) 0.077(8) -0.008(6) -0.003(7) -0.044(9)
C47 0.083(10) 0.071(8) 0.077(7) -0.023(6) -0.004(7) -0.038(8)
C48 0.037(6) 0.076(8) 0.074(7) -0.017(6) -0.006(5) -0.021(7)
N1 0.064(8) 0.070(7) 0.068(6) -0.012(5) -0.022(5) -0.018(7)
O1 0.100(8) 0.156(9) 0.056(4) -0.010(5) 0.008(5) -0.070(8)
O2 0.069(7) 0.110(8) 0.075(5) -0.019(5) 0.010(5) -0.023(6)
O3 0.106(10) 0.087(8) 0.161(10) 0.005(7) -0.032(8) -0.028(8)
N2 0.163(17) 0.080(9) 0.081(9) -0.013(7) -0.020(10) -0.046(11)
O4 0.209(16) 0.114(10) 0.120(9) -0.008(8) -0.002(10) -0.052(11)
O5 0.18(2) 0.47(4) 0.28(2) -0.19(2) 0.022(17) -0.17(2)
O6 0.244(16) 0.289(17) 0.172(11) -0.112(12) -0.059(11) -0.050(12)
N3 0.143(16) 0.148(15) 0.157(14) 0.003(12) -0.030(12) -0.043(13)
O7 0.30(2) 0.298(19) 0.262(17) -0.041(14) -0.074(14) -0.124(15)
O8 0.157(13) 0.270(17) 0.187(12) 0.030(11) -0.035(11) -0.078(12)
O9 0.23(2) 0.23(2) 0.229(18) -0.069(18) 0.067(17) -0.089(19)
O1W 0.160(12) 0.240(16) 0.134(9) -0.039(9) -0.020(8) -0.127(13)

loop_
_atom_type_symbol
_atom_type_description
_atom_type_scat_dispersion_real
_atom_type_scat_dispersion_imag
_atom_type_scat_source
C C 0.0033 0.0016 'International Tables Vol C Tables 4.2.6.8 and 6.1.1.4'
H H 0.0000 0.0000 'International Tables Vol C Tables 4.2.6.8 and 6.1.1.4'
N N 0.0061 0.0033 'International Tables Vol C Tables 4.2.6.8 and 6.1.1.4'
O O 0.0106 0.0060 'International Tables Vol C Tables 4.2.6.8 and 6.1.1.4'
P P 0.1023 0.0942 'International Tables Vol C Tables 4.2.6.8 and 6.1.1.4'
Pt Pt -1.7033 8.3905 'International Tables Vol C Tables 4.2.6.8 and 6.1.1.4'

loop_
_geom_angle_atom_site_label_1
_geom_angle_atom_site_label_2
_geom_angle_atom_site_label_3
_geom_angle
N4C Pt1 N3A 86.3(3)
N4C Pt1 P1 87.9(2)
N3A Pt1 P1 173.1(2)
N4C Pt1 P2 174.3(3)
N3A Pt1 P2 89.9(2)
P1 Pt1 P2 96.13(11)
N4A Pt2 N3B 86.4(3)
N4A Pt2 P4 173.2(2)
N3B Pt2 P4 92.3(2)
N4A Pt2 P3 86.8(2)
N3B Pt2 P3 172.60(19)
P4 Pt2 P3 94.82(10)
N4B Pt3 N3C 89.2(3)
N4B Pt3 P5 88.8(2)
N3C Pt3 P5 169.3(2)
N4B Pt3 P6 172.8(2)
N3C Pt3 P6 89.6(2)
P5 Pt3 P6 93.71(10)
C6A N1A C2A 122.3(9)
C6A N1A C1A 119.2(10)
C2A N1A C1A 118.5(11)
C4A N3A C2A 122.0(8)
C4A N3A Pt1 121.5(6)
C2A N3A Pt1 116.5(7)
C4A N4A Pt2 131.9(7)
O2A C2A N1A 123.0(9)
O2A C2A N3A 119.9(10)
N1A C2A N3A 117.1(11)
N4A C4A N3A 121.5(8)
N4A C4A C5A 119.9(9)
N3A C4A C5A 118.6(8)
C6A C5A C4A 116.2(11)
C5A C6A N1A 123.7(10)
C6B N1B C2B 121.0(8)
C6B N1B C1B 121.6(9)
C2B N1B C1B 117.3(9)
C4B N3B C2B 120.6(8)
C4B N3B Pt2 125.7(6)
C2B N3B Pt2 113.5(6)
C4B N4B Pt3 128.9(6)
O2B C2B N1B 121.2(9)
O2B C2B N3B 121.4(8)
N1B C2B N3B 117.3(9)
N4B C4B N3B 118.2(8)
N4B C4B C5B 122.7(8)
N3B C4B C5B 119.0(8)
C6B C5B C4B 120.5(10)
C5B C6B N1B 121.3(9)
C2C N1C C6C 119.9(8)
C2C N1C C1C 120.6(9)
C6C N1C C1C 119.6(9)
C4C N3C C2C 123.4(8)
C4C N3C Pt3 124.2(6)
C2C N3C Pt3 112.4(6)
C4C N4C Pt1 128.6(6)
O2C C2C N3C 122.3(8)
O2C C2C N1C 118.5(8)
N3C C2C N1C 119.1(9)
N4C C4C N3C 122.5(8)
N4C C4C C5C 121.2(9)
N3C C4C C5C 116.3(8)
C6C C5C C4C 119.7(9)
C5C C6C N1C 121.4(9)
C3 P1 C1 102.4(5)
C3 P1 C2 105.8(7)
C1 P1 C2 101.8(6)
C3 P1 Pt1 117.9(4)
C1 P1 Pt1 115.2(4)
C2 P1 Pt1 112.0(4)
C11 P2 C9 103.4(6)
C11 P2 C10 107.2(5)
C9 P2 C10 101.6(6)
C11 P2 Pt1 115.1(4)
C9 P2 Pt1 113.6(4)
C10 P2 Pt1 114.5(4)
C18 P3 C19 101.6(5)
C18 P3 C17 103.7(5)
C19 P3 C17 107.2(5)
C18 P3 Pt2 123.0(4)
C19 P3 Pt2 109.5(3)
C17 P3 Pt2 110.6(3)
C25 P4 C27 107.6(5)
C25 P4 C26 104.9(5)
C27 P4 C26 100.7(5)
C25 P4 Pt2 110.8(4)
C27 P4 Pt2 115.4(3)
C26 P4 Pt2 116.3(4)
C34 P5 C33 101.1(6)
C34 P5 C35 103.4(6)
C33 P5 C35 105.1(5)
C34 P5 Pt3 114.2(4)
C33 P5 Pt3 122.2(5)
C35 P5 Pt3 108.9(3)
C41 P6 C43 107.8(5)
C41 P6 C42 103.6(5)
C43 P6 C42 102.4(5)
C41 P6 Pt3 116.2(4)
C43 P6 Pt3 111.4(3)
C42 P6 Pt3 114.3(4)
C4 C3 C8 120.9(13)
C4 C3 P1 120.8(13)
C8 C3 P1 118.3(11)
C5 C4 C3 120.2(17)
C4 C5 C6 119(2)
C7 C6 C5 122.0(18)
C8 C7 C6 117.1(18)
C3 C8 C7 120.7(15)
C16 C11 C12 116.5(11)
C16 C11 P2 122.4(10)
C12 C11 P2 121.1(8)
C13 C12 C11 120.0(11)
C14 C13 C12 121.8(13)
C15 C14 C13 119.7(15)
C14 C15 C16 122.1(14)
C15 C16 C11 119.5(13)
C24 C19 C20 119.1(9)
C24 C19 P3 120.8(8)
C20 C19 P3 120.1(7)
C21 C20 C19 119.5(11)
C22 C21 C20 122.5(12)
C21 C22 C23 120.0(11)
C22 C23 C24 118.9(11)
C19 C24 C23 119.8(11)
C32 C27 C28 116.3(10)
C32 C27 P4 123.9(8)
C28 C27 P4 119.5(7)
C29 C28 C27 122.2(11)
C28 C29 C30 119.6(11)
C31 C30 C29 119.1(11)
C32 C31 C30 120.3(11)
C31 C32 C27 122.3(11)
C36 C35 C40 118.8(11)
C36 C35 P5 120.4(9)
C40 C35 P5 120.5(8)
C35 C36 C37 119.6(12)
C38 C37 C36 118.5(14)
C39 C38 C37 120.7(13)
C40 C39 C38 120.8(11)
C39 C40 C35 121.4(11)
C48 C43 C44 118.8(9)
C48 C43 P6 119.4(8)
C44 C43 P6 121.6(7)
C43 C44 C45 119.4(10)
C46 C45 C44 120.4(11)
C45 C46 C47 119.9(11)
C46 C47 C48 120.9(10)
C43 C48 C47 120.6(10)
O3 N1 O2 117.3(11)
O3 N1 O1 120.5(11)
O2 N1 O1 122.1(11)
O5 N2 O6 120.4(18)
O5 N2 O4 120.7(16)
O6 N2 O4 118.8(18)
O9 N3 O8 121(2)
O9 N3 O7 127(2)
O8 N3 O7 112(2)
N4 C50 C51 169(3)

loop_
_geom_bond_atom_site_label_1
_geom_bond_atom_site_label_2
_geom_bond_distance
Pt1 N4C 2.084(7)
Pt1 N3A 2.093(8)
Pt1 P1 2.254(3)
Pt1 P2 2.281(3)
Pt2 N4A 2.075(8)
Pt2 N3B 2.108(7)
Pt2 P4 2.259(3)
Pt2 P3 2.267(2)
Pt3 N4B 2.100(7)
Pt3 N3C 2.138(7)
Pt3 P5 2.265(3)
Pt3 P6 2.266(3)
O2A C2A 1.223(13)
N1A C6A 1.351(14)
N1A C2A 1.354(13)
N1A C1A 1.464(12)
N3A C4A 1.362(12)
N3A C2A 1.421(11)
N4A C4A 1.306(10)
C4A C5A 1.477(13)
C5A C6A 1.351(13)
O2B C2B 1.223(12)
N1B C6B 1.386(13)
N1B C2B 1.387(11)
N1B C1B 1.461(13)
N3B C4B 1.378(11)
N3B C2B 1.422(12)
N4B C4B 1.286(11)
C4B C5B 1.409(11)
C5B C6B 1.322(14)
O2C C2C 1.264(11)
N1C C2C 1.362(12)
N1C C6C 1.362(12)
N1C C1C 1.478(11)
N3C C4C 1.348(11)
N3C C2C 1.355(11)
N4C C4C 1.289(10)
C4C C5C 1.441(13)
C5C C6C 1.338(12)
P1 C3 1.800(12)
P1 C1 1.808(10)
P1 C2 1.834(13)
P2 C11 1.766(12)
P2 C9 1.788(12)
P2 C10 1.800(10)
P3 C18 1.818(10)
P3 C19 1.821(10)
P3 C17 1.833(11)
P4 C25 1.788(10)
P4 C27 1.794(11)
P4 C26 1.817(10)
P5 C34 1.790(11)
P5 C33 1.794(10)
P5 C35 1.822(11)
P6 C41 1.819(9)
P6 C43 1.825(10)
P6 C42 1.831(12)
C3 C4 1.389(18)
C3 C8 1.40(2)
C4 C5 1.37(2)
C5 C6 1.42(3)
C6 C7 1.41(3)
C7 C8 1.399(18)
C11 C16 1.407(14)
C11 C12 1.415(16)
C12 C13 1.371(17)
C13 C14 1.343(17)
C14 C15 1.33(2)
C15 C16 1.39(2)
C19 C24 1.375(12)
C19 C20 1.400(13)
C20 C21 1.347(14)
C21 C22 1.332(17)
C22 C23 1.388(17)
C23 C24 1.399(13)
C27 C32 1.394(13)
C27 C28 1.399(14)
C28 C29 1.377(15)
C29 C30 1.393(16)
C30 C31 1.384(15)
C31 C32 1.371(15)
C35 C36 1.395(16)
C35 C40 1.402(13)
C36 C37 1.427(18)
C37 C38 1.395(18)
C38 C39 1.375(18)
C39 C40 1.348(14)
C43 C48 1.364(12)
C43 C44 1.383(13)
C44 C45 1.405(14)
C45 C46 1.346(15)
C46 C47 1.354(15)
C47 C48 1.374(13)
N1 O3 1.202(11)
N1 O2 1.208(11)
N1 O1 1.257(10)
N2 O5 1.152(15)
N2 O6 1.160(13)
N2 O4 1.232(12)
N3 O9 1.159(15)
N3 O8 1.206(16)
N3 O7 1.275(16)
N4 C50 1.165(17)
C50 C51 1.36(3)

loop_
_geom_torsion_atom_site_label_1
_geom_torsion_atom_site_label_2
_geom_torsion_atom_site_label_3
_geom_torsion_atom_site_label_4
_geom_torsion
N4C Pt1 N3A C4A 73.7(7)
P1 Pt1 N3A C4A 107.4(19)
P2 Pt1 N3A C4A -102.0(7)
N4C Pt1 N3A C2A -104.9(7)
P1 Pt1 N3A C2A -71(2)
P2 Pt1 N3A C2A 79.4(6)
N3B Pt2 N4A C4A 51.3(8)
P4 Pt2 N4A C4A 130.5(15)
P3 Pt2 N4A C4A -125.8(8)
C6A N1A C2A O2A -177.9(10)
C1A N1A C2A O2A 1.5(16)
C6A N1A C2A N3A 1.8(15)
C1A N1A C2A N3A -178.7(9)
C4A N3A C2A O2A 179.4(9)
Pt1 N3A C2A O2A -2.0(12)
C4A N3A C2A N1A -0.3(13)
Pt1 N3A C2A N1A 178.2(7)
Pt2 N4A C4A N3A -171.7(6)
Pt2 N4A C4A C5A 10.4(12)
C2A N3A C4A N4A -179.5(8)
Pt1 N3A C4A N4A 2.0(11)
C2A N3A C4A C5A -1.6(12)
Pt1 N3A C4A C5A 179.9(6)
N4A C4A C5A C6A -179.9(9)
N3A C4A C5A C6A 2.1(13)
C4A C5A C6A N1A -0.8(15)
C2A N1A C6A C5A -1.2(17)
C1A N1A C6A C5A 179.3(10)
N4A Pt2 N3B C4B 62.5(7)
P4 Pt2 N3B C4B -110.8(7)
P3 Pt2 N3B C4B 85.9(17)
N4A Pt2 N3B C2B -113.4(7)
P4 Pt2 N3B C2B 73.3(6)
P3 Pt2 N3B C2B -90.0(18)
N3C Pt3 N4B C4B 74.0(9)
P5 Pt3 N4B C4B -95.6(9)
P6 Pt3 N4B C4B 154.1(13)
C6B N1B C2B O2B 175.7(12)
C1B N1B C2B O2B -4.8(16)
C6B N1B C2B N3B -1.5(15)
C1B N1B C2B N3B 178.0(10)
C4B N3B C2B O2B -177.5(9)
Pt2 N3B C2B O2B -1.4(13)
C4B N3B C2B N1B -0.3(14)
Pt2 N3B C2B N1B 175.8(7)
Pt3 N4B C4B N3B 177.3(6)
Pt3 N4B C4B C5B -5.9(15)
C2B N3B C4B N4B -179.0(9)
Pt2 N3B C4B N4B 5.4(13)
C2B N3B C4B C5B 4.0(13)
Pt2 N3B C4B C5B -171.6(7)
N4B C4B C5B C6B 176.9(11)
N3B C4B C5B C6B -6.3(16)
C4B C5B C6B N1B 4.7(19)
C2B N1B C6B C5B -0.8(18)
C1B N1B C6B C5B 179.8(12)
N4B Pt3 N3C C4C 65.0(8)
P5 Pt3 N3C C4C 144.0(10)
P6 Pt3 N3C C4C -107.9(8)
N4B Pt3 N3C C2C -116.9(7)
P5 Pt3 N3C C2C -38.0(17)
P6 Pt3 N3C C2C 70.1(7)
N3A Pt1 N4C C4C 62.7(9)
P1 Pt1 N4C C4C -113.5(9)
P2 Pt1 N4C C4C 111(2)
C4C N3C C2C O2C -178.1(10)
Pt3 N3C C2C O2C 3.9(13)
C4C N3C C2C N1C 6.3(15)
Pt3 N3C C2C N1C -171.7(8)
C6C N1C C2C O2C 178.5(10)
C1C N1C C2C O2C -1.7(16)
C6C N1C C2C N3C -5.7(15)
C1C N1C C2C N3C 174.1(10)
Pt1 N4C C4C N3C -163.2(7)
Pt1 N4C C4C C5C 16.7(14)
C2C N3C C4C N4C 177.7(9)
Pt3 N3C C4C N4C -4.5(14)
C2C N3C C4C C5C -2.2(15)
Pt3 N3C C4C C5C 175.6(7)
N4C C4C C5C C6C 177.7(10)
N3C C4C C5C C6C -2.4(15)
C4C C5C C6C N1C 2.9(17)
C2C N1C C6C C5C 1.2(17)
C1C N1C C6C C5C -178.6(11)
N4C Pt1 P1 C3 -143.0(6)
N3A Pt1 P1 C3 -177(2)
P2 Pt1 P1 C3 33.0(6)
N4C Pt1 P1 C1 -21.8(5)
N3A Pt1 P1 C1 -55(2)
P2 Pt1 P1 C1 154.2(5)
N4C Pt1 P1 C2 93.9(5)
N3A Pt1 P1 C2 60(2)
P2 Pt1 P1 C2 -90.1(5)
N4C Pt1 P2 C11 -172(2)
N3A Pt1 P2 C11 -123.7(4)
P1 Pt1 P2 C11 52.9(4)
N4C Pt1 P2 C9 -53(2)
N3A Pt1 P2 C9 -4.8(6)
P1 Pt1 P2 C9 171.8(5)
N4C Pt1 P2 C10 63(2)
N3A Pt1 P2 C10 111.3(5)
P1 Pt1 P2 C10 -72.1(5)
N4A Pt2 P3 C18 175.3(5)
N3B Pt2 P3 C18 151.9(17)
P4 Pt2 P3 C18 -11.4(5)
N4A Pt2 P3 C19 56.4(4)
N3B Pt2 P3 C19 32.9(17)
P4 Pt2 P3 C19 -130.3(4)
N4A Pt2 P3 C17 -61.6(5)
N3B Pt2 P3 C17 -85.0(17)
P4 Pt2 P3 C17 111.7(4)
N4A Pt2 P4 C25 36.2(17)
N3B Pt2 P4 C25 115.1(4)
P3 Pt2 P4 C25 -67.1(4)
N4A Pt2 P4 C27 158.8(17)
N3B Pt2 P4 C27 -122.3(4)
P3 Pt2 P4 C27 55.6(4)
N4A Pt2 P4 C26 -83.5(17)
N3B Pt2 P4 C26 -4.6(5)
P3 Pt2 P4 C26 173.3(4)
N4B Pt3 P5 C34 -13.2(5)
N3C Pt3 P5 C34 -92.2(13)
P6 Pt3 P5 C34 160.0(5)
N4B Pt3 P5 C33 -135.4(6)
N3C Pt3 P5 C33 145.6(13)
P6 Pt3 P5 C33 37.9(5)
N4B Pt3 P5 C35 101.8(4)
N3C Pt3 P5 C35 22.8(13)
P6 Pt3 P5 C35 -85.0(4)
N4B Pt3 P6 C41 166.9(17)
N3C Pt3 P6 C41 -113.0(5)
P5 Pt3 P6 C41 56.8(4)
N4B Pt3 P6 C43 43.0(18)
N3C Pt3 P6 C43 123.1(4)
P5 Pt3 P6 C43 -67.1(4)
N4B Pt3 P6 C42 -72.5(18)
N3C Pt3 P6 C42 7.6(4)
P5 Pt3 P6 C42 177.4(4)
C1 P1 C3 C4 124.5(12)
C2 P1 C3 C4 18.2(12)
Pt1 P1 C3 C4 -107.9(11)
C1 P1 C3 C8 -54.9(13)
C2 P1 C3 C8 -161.2(11)
Pt1 P1 C3 C8 72.6(11)
C8 C3 C4 C5 0(2)
P1 C3 C4 C5 -179.2(12)
C3 C4 C5 C6 -1(3)
C4 C5 C6 C7 1(3)
C5 C6 C7 C8 0(3)
C4 C3 C8 C7 1(2)
P1 C3 C8 C7 -179.3(11)
C6 C7 C8 C3 -1(2)
C9 P2 C11 C16 91.3(10)
C10 P2 C11 C16 -15.5(10)
Pt1 P2 C11 C16 -144.2(8)
C9 P2 C11 C12 -85.5(9)
C10 P2 C11 C12 167.7(9)
Pt1 P2 C11 C12 39.0(10)
C16 C11 C12 C13 4.7(16)
P2 C11 C12 C13 -178.4(10)
C11 C12 C13 C14 0(2)
C12 C13 C14 C15 -2(2)
C13 C14 C15 C16 -1(3)
C14 C15 C16 C11 6(2)
C12 C11 C16 C15 -7.4(17)
P2 C11 C16 C15 175.7(11)
C18 P3 C19 C24 -108.8(9)
C17 P3 C19 C24 142.7(9)
Pt2 P3 C19 C24 22.7(10)
C18 P3 C19 C20 68.8(10)
C17 P3 C19 C20 -39.7(10)
Pt2 P3 C19 C20 -159.7(8)
C24 C19 C20 C21 -2.1(17)
P3 C19 C20 C21 -179.8(10)
C19 C20 C21 C22 1(2)
C20 C21 C22 C23 1(2)
C21 C22 C23 C24 -2(2)
C20 C19 C24 C23 1.7(16)
P3 C19 C24 C23 179.4(9)
C22 C23 C24 C19 0.1(18)
C25 P4 C27 C32 -21.0(11)
C26 P4 C27 C32 88.6(10)
Pt2 P4 C27 C32 -145.4(8)
C25 P4 C27 C28 164.2(9)
C26 P4 C27 C28 -86.2(9)
Pt2 P4 C27 C28 39.9(10)
C32 C27 C28 C29 3.0(17)
P4 C27 C28 C29 178.2(10)
C27 C28 C29 C30 -4(2)
C28 C29 C30 C31 2(2)
C29 C30 C31 C32 -0.1(19)
C30 C31 C32 C27 -0.4(18)
C28 C27 C32 C31 -1.0(16)
P4 C27 C32 C31 -175.9(8)
C34 P5 C35 C36 -58.5(12)
C33 P5 C35 C36 47.1(13)
Pt3 P5 C35 C36 179.7(10)
C34 P5 C35 C40 116.0(10)
C33 P5 C35 C40 -138.4(10)
Pt3 P5 C35 C40 -5.8(10)
C40 C35 C36 C37 -3(2)
P5 C35 C36 C37 171.9(12)
C35 C36 C37 C38 5(3)
C36 C37 C38 C39 -5(3)
C37 C38 C39 C40 4(2)
C38 C39 C40 C35 -2(2)
C36 C35 C40 C39 1.4(18)
P5 C35 C40 C39 -173.1(9)
C41 P6 C43 C48 -148.1(9)
C42 P6 C43 C48 103.1(10)
Pt3 P6 C43 C48 -19.6(10)
C41 P6 C43 C44 36.6(11)
C42 P6 C43 C44 -72.2(10)
Pt3 P6 C43 C44 165.1(9)
C48 C43 C44 C45 1.8(17)
P6 C43 C44 C45 177.2(9)
C43 C44 C45 C46 -0.8(19)
C44 C45 C46 C47 -1(2)
C45 C46 C47 C48 2.4(19)
C44 C43 C48 C47 -0.8(17)
P6 C43 C48 C47 -176.3(9)
C46 C47 C48 C43 -1.3(18)
